data_7005291
loop_
_publ_author_name
'Ugolotti, Juri'
'Hellstrom, Sondra'
'Britovsek, George J. P.'
'Jones, Tim S.'
'Hunt, Patricia'
'White, Andrew J. P.'

_publ_section_title
;
 Synthesis and characterisation of luminescent fluorinated organoboron
 compounds.
;
_journal_issue 14
_journal_name_full 'Dalton transactions (Cambridge, England : 2003)'
_journal_page_first 1425
_journal_page_last 1432
_journal_paper_doi 10.1039/b700317j
_journal_year 2007
_chemical_formula_sum 'C21 H6 B F10 N O'
_chemical_formula_weight 489.08
_chemical_name_systematic
;
?
;
_space_group_IT_number 14
_symmetry_cell_setting monoclinic
_symmetry_space_group_name_Hall '-P 2ybc'
_symmetry_space_group_name_H-M 'P 1 21/c 1'
_atom_sites_solution_hydrogens geom
_atom_sites_solution_primary direct
_atom_sites_solution_secondary difmap
_audit_creation_method SHELXL-97
_cell_angle_alpha 90.00
_cell_angle_beta 96.164(7)
_cell_angle_gamma 90.00
_cell_formula_units_Z 4
_cell_length_a 15.3409(13)
_cell_length_b 7.8053(6)
_cell_length_c 15.4746(14)
_cell_measurement_temperature 173(2)
_cell_measurement_theta_max 70.9800
_cell_measurement_theta_min 2.8948
_cell_volume 1842.2(3)
_computing_cell_refinement 'CrysAlis RED, Oxford Diffraction Ltd'
_computing_data_collection 'CrysAlis CCD, Oxford Diffraction Ltd'
_computing_data_reduction 'CrysAlis RED, Oxford Diffraction Ltd'
_computing_molecular_graphics 'Bruker SHELXTL'
_computing_publication_material 'Bruker SHELXTL'
_computing_structure_refinement 'SHELXL-97 (Sheldrick, 1997)'
_computing_structure_solution 'SHELXS-97 (Sheldrick, 1990)'
_diffrn_ambient_temperature 173(2)
_diffrn_detector_area_resol_mean 8.2556
_diffrn_measured_fraction_theta_full 0.976
_diffrn_measured_fraction_theta_max 0.976
_diffrn_measurement_device_type 'OD Xcalibur PX Ultra'
_diffrn_measurement_method \w
_diffrn_radiation_monochromator graphite
_diffrn_radiation_source 'Enhance Ultra (Cu) X-ray Source'
_diffrn_radiation_type CuK\a
_diffrn_radiation_wavelength 1.54248
_diffrn_reflns_av_R_equivalents 0.0456
_diffrn_reflns_av_sigmaI/netI 0.0320
_diffrn_reflns_limit_h_max 13
_diffrn_reflns_limit_h_min -18
_diffrn_reflns_limit_k_max 9
_diffrn_reflns_limit_k_min -8
_diffrn_reflns_limit_l_max 18
_diffrn_reflns_limit_l_min -18
_diffrn_reflns_number 16343
_diffrn_reflns_theta_full 71.18
_diffrn_reflns_theta_max 71.18
_diffrn_reflns_theta_min 2.90
_exptl_absorpt_coefficient_mu 1.605
_exptl_absorpt_correction_T_max 0.95253
_exptl_absorpt_correction_T_min 0.62708
_exptl_absorpt_correction_type 'numeric analytical'
_exptl_crystal_colour Yellow
_exptl_crystal_density_diffrn 1.763
_exptl_crystal_density_method 'not measured'
_exptl_crystal_description plates
_exptl_crystal_F_000 968
_exptl_crystal_size_max 0.30
_exptl_crystal_size_mid 0.30
_exptl_crystal_size_min 0.03
_refine_diff_density_max 0.175
_refine_diff_density_min -0.197
_refine_diff_density_rms 0.040
_refine_ls_extinction_coef 0.00080(19)
_refine_ls_extinction_expression Fc^*^=kFc[1+0.001xFc^2^\l^3^/sin(2\q)]^-1/4^
_refine_ls_extinction_method SHELXL
_refine_ls_goodness_of_fit_ref 0.993
_refine_ls_hydrogen_treatment constr
_refine_ls_matrix_type full
_refine_ls_number_parameters 308
_refine_ls_number_reflns 3484
_refine_ls_number_restraints 0
_refine_ls_restrained_S_all 0.993
_refine_ls_R_factor_all 0.0558
_refine_ls_R_factor_gt 0.0350
_refine_ls_shift/su_max 0.000
_refine_ls_shift/su_mean 0.000
_refine_ls_structure_factor_coef Fsqd
_refine_ls_weighting_details 'calc w=1/[\s^2^(Fo^2^)+(0.0565P)^2^+0.0000P] where P=(Fo^2^+2Fc^2^)/3'
_refine_ls_weighting_scheme calc
_refine_ls_wR_factor_gt 0.0855
_refine_ls_wR_factor_ref 0.0960
_reflns_number_gt 2555
_reflns_number_total 3484
_reflns_threshold_expression >2sigma(I)
_cod_data_source_file b700317j.txt
_cod_data_source_block Compound_2
_cod_depositor_comments
;
The following automatic conversions were performed:
'_symmetry_cell_setting' value 'Monoclinic' changed to 'monoclinic'
according to '/home/saulius/struct/CIF-dictionaries/cif_core.dic'
dictionary named 'cif_core.dic' version 2.4.1 from 2010-06-29.

Automatic conversion script
Id: cif_fix_enum 1527 2010-12-29 10:47:43Z saulius 
;
_cod_original_sg_symbol_H-M P2(1)/c
_cod_database_code 7005291

loop_
_symmetry_equiv_pos_as_xyz
'x, y, z'
'-x, y+1/2, -z+1/2'
'-x, -y, -z'
'x, -y-1/2, z-1/2'

loop_
_atom_site_label
_atom_site_type_symbol
_atom_site_fract_x
_atom_site_fract_y
_atom_site_fract_z
_atom_site_U_iso_or_equiv
_atom_site_adp_type
_atom_site_occupancy
_atom_site_symmetry_multiplicity
_atom_site_calc_flag
_atom_site_refinement_flags
_atom_site_disorder_assembly
_atom_site_disorder_group
B B 0.26769(13) 0.6492(2) 0.39846(14) 0.0339(5) Uani 1 1 d . . .
N1 N 0.30568(9) 0.84515(17) 0.40733(9) 0.0327(3) Uani 1 1 d . . .
C2 C 0.27081(13) 0.9970(2) 0.42142(12) 0.0394(4) Uani 1 1 d . . .
H2A H 0.2115 1.0048 0.4334 0.047 Uiso 1 1 calc R . .
C3 C 0.32164(14) 1.1459(2) 0.41861(13) 0.0464(5) Uani 1 1 d . . .
H3A H 0.2963 1.2539 0.4293 0.056 Uiso 1 1 calc R . .
C4 C 0.40689(14) 1.1386(2) 0.40082(13) 0.0467(5) Uani 1 1 d . . .
H4A H 0.4400 1.2410 0.3986 0.056 Uiso 1 1 calc R . .
C5 C 0.44573(12) 0.9790(2) 0.38568(12) 0.0383(4) Uani 1 1 d . . .
C6 C 0.53136(13) 0.9435(3) 0.36476(14) 0.0474(5) Uani 1 1 d . . .
H6A H 0.5717 1.0344 0.3599 0.057 Uiso 1 1 calc R . .
C7 C 0.55592(13) 0.7777(3) 0.35154(14) 0.0495(5) Uani 1 1 d . . .
H7A H 0.6136 0.7568 0.3372 0.059 Uiso 1 1 calc R . .
C8 C 0.49944(12) 0.6361(2) 0.35824(13) 0.0430(5) Uani 1 1 d . . .
H8A H 0.5188 0.5226 0.3490 0.052 Uiso 1 1 calc R . .
C9 C 0.41653(11) 0.6668(2) 0.37837(12) 0.0349(4) Uani 1 1 d . . .
O9 O 0.35098(7) 0.55579(14) 0.38826(8) 0.0377(3) Uani 1 1 d . . .
C10 C 0.39108(11) 0.8369(2) 0.39075(11) 0.0322(4) Uani 1 1 d . . .
C11 C 0.23181(11) 0.5856(2) 0.48811(11) 0.0326(4) Uani 1 1 d . . .
C12 C 0.28368(11) 0.6083(2) 0.56661(12) 0.0356(4) Uani 1 1 d . . .
F12 F 0.36071(7) 0.69423(14) 0.56796(7) 0.0466(3) Uani 1 1 d . . .
C13 C 0.26381(12) 0.5452(2) 0.64516(12) 0.0393(4) Uani 1 1 d . . .
F13 F 0.31887(8) 0.57007(16) 0.71757(7) 0.0553(3) Uani 1 1 d . . .
C14 C 0.18712(13) 0.4548(2) 0.64851(13) 0.0428(5) Uani 1 1 d . . .
F14 F 0.16694(8) 0.39257(16) 0.72470(7) 0.0590(3) Uani 1 1 d . . .
C15 C 0.13262(11) 0.4287(2) 0.57355(13) 0.0405(4) Uani 1 1 d . . .
F15 F 0.05875(7) 0.33956(15) 0.57609(8) 0.0577(3) Uani 1 1 d . . .
C16 C 0.15600(11) 0.4922(2) 0.49554(12) 0.0361(4) Uani 1 1 d . . .
F16 F 0.10113(7) 0.45319(15) 0.42471(7) 0.0505(3) Uani 1 1 d . . .
C17 C 0.19916(11) 0.6400(2) 0.31056(12) 0.0337(4) Uani 1 1 d . . .
C18 C 0.11981(12) 0.7274(2) 0.30423(12) 0.0370(4) Uani 1 1 d . . .
F18 F 0.09862(6) 0.81763(14) 0.37401(7) 0.0459(3) Uani 1 1 d . . .
C19 C 0.05950(12) 0.7295(2) 0.23184(13) 0.0434(5) Uani 1 1 d . . .
F19 F -0.01546(8) 0.81752(16) 0.23162(9) 0.0627(4) Uani 1 1 d . . .
C20 C 0.07691(14) 0.6394(2) 0.15928(13) 0.0469(5) Uani 1 1 d . . .
F20 F 0.01966(9) 0.63948(17) 0.08756(8) 0.0707(4) Uani 1 1 d . . .
C21 C 0.15434(14) 0.5510(2) 0.16127(12) 0.0458(5) Uani 1 1 d . . .
F21 F 0.17327(9) 0.46344(16) 0.09071(8) 0.0661(4) Uani 1 1 d . . .
C22 C 0.21334(12) 0.5520(2) 0.23516(13) 0.0395(4) Uani 1 1 d . . .
F22 F 0.28687(7) 0.45961(16) 0.23069(8) 0.0578(3) Uani 1 1 d . . .

loop_
_atom_site_aniso_label
_atom_site_aniso_U_11
_atom_site_aniso_U_22
_atom_site_aniso_U_33
_atom_site_aniso_U_23
_atom_site_aniso_U_13
_atom_site_aniso_U_12
B 0.0326(10) 0.0238(9) 0.0464(12) -0.0012(8) 0.0093(9) 0.0001(8)
N1 0.0380(8) 0.0255(7) 0.0353(8) 0.0007(6) 0.0074(6) -0.0005(6)
C2 0.0477(11) 0.0293(9) 0.0427(10) -0.0010(8) 0.0117(9) 0.0043(8)
C3 0.0631(13) 0.0253(9) 0.0523(12) -0.0021(8) 0.0135(10) 0.0021(9)
C4 0.0605(13) 0.0290(9) 0.0512(12) 0.0006(9) 0.0090(10) -0.0092(9)
C5 0.0447(10) 0.0313(9) 0.0384(10) 0.0031(8) 0.0026(8) -0.0078(8)
C6 0.0428(11) 0.0404(11) 0.0595(13) 0.0041(9) 0.0080(10) -0.0138(9)
C7 0.0345(10) 0.0475(12) 0.0678(14) 0.0038(10) 0.0120(10) -0.0058(9)
C8 0.0340(10) 0.0358(10) 0.0603(13) 0.0025(9) 0.0097(9) 0.0017(8)
C9 0.0344(9) 0.0288(9) 0.0416(10) 0.0027(7) 0.0046(8) -0.0035(7)
O9 0.0322(6) 0.0241(6) 0.0582(8) 0.0011(5) 0.0105(6) -0.0023(5)
C10 0.0346(9) 0.0288(9) 0.0331(9) 0.0021(7) 0.0031(7) -0.0016(7)
C11 0.0340(9) 0.0234(8) 0.0408(10) -0.0005(7) 0.0053(8) 0.0031(7)
C12 0.0345(9) 0.0273(9) 0.0455(11) -0.0010(8) 0.0063(8) -0.0004(7)
F12 0.0420(6) 0.0451(6) 0.0510(7) 0.0020(5) -0.0028(5) -0.0110(5)
C13 0.0449(10) 0.0357(10) 0.0365(10) -0.0028(8) 0.0011(9) 0.0065(8)
F13 0.0627(7) 0.0616(8) 0.0399(6) -0.0026(5) -0.0027(5) -0.0003(6)
C14 0.0533(12) 0.0360(10) 0.0416(11) 0.0047(8) 0.0160(9) 0.0075(9)
F14 0.0714(8) 0.0637(8) 0.0449(7) 0.0106(6) 0.0197(6) 0.0003(6)
C15 0.0359(10) 0.0357(10) 0.0520(12) 0.0042(8) 0.0146(9) -0.0013(8)
F15 0.0456(6) 0.0622(8) 0.0676(8) 0.0114(6) 0.0166(6) -0.0143(6)
C16 0.0344(9) 0.0331(9) 0.0405(10) -0.0009(8) 0.0020(8) -0.0003(8)
F16 0.0442(6) 0.0570(7) 0.0492(7) 0.0044(5) -0.0002(5) -0.0182(5)
C17 0.0350(9) 0.0274(9) 0.0405(10) 0.0006(7) 0.0119(8) -0.0038(7)
C18 0.0400(10) 0.0339(9) 0.0383(10) -0.0003(8) 0.0097(8) 0.0004(8)
F18 0.0417(6) 0.0494(7) 0.0476(7) -0.0063(5) 0.0100(5) 0.0106(5)
C19 0.0399(10) 0.0405(10) 0.0496(12) 0.0073(9) 0.0038(9) 0.0033(9)
F19 0.0517(7) 0.0661(8) 0.0672(8) 0.0052(6) -0.0069(6) 0.0164(6)
C20 0.0573(12) 0.0418(11) 0.0400(11) 0.0051(9) -0.0012(9) -0.0087(10)
F20 0.0857(9) 0.0708(9) 0.0502(8) 0.0029(6) -0.0174(7) -0.0059(7)
C21 0.0639(13) 0.0391(11) 0.0365(11) -0.0056(8) 0.0145(10) -0.0125(10)
F21 0.0915(9) 0.0644(8) 0.0449(7) -0.0185(6) 0.0188(7) -0.0098(7)
C22 0.0414(10) 0.0327(9) 0.0467(11) -0.0038(8) 0.0159(9) -0.0025(8)
F22 0.0493(7) 0.0613(7) 0.0651(8) -0.0220(6) 0.0169(6) 0.0075(6)

loop_
_atom_type_symbol
_atom_type_description
_atom_type_scat_dispersion_real
_atom_type_scat_dispersion_imag
_atom_type_scat_source
C C 0.0181 0.0091 'International Tables Vol C Tables 4.2.6.8 and 6.1.1.4'
H H 0.0000 0.0000 'International Tables Vol C Tables 4.2.6.8 and 6.1.1.4'
B B 0.0090 0.0039 'International Tables Vol C Tables 4.2.6.8 and 6.1.1.4'
N N 0.0311 0.0180 'International Tables Vol C Tables 4.2.6.8 and 6.1.1.4'
O O 0.0492 0.0322 'International Tables Vol C Tables 4.2.6.8 and 6.1.1.4'
F F 0.0727 0.0534 'International Tables Vol C Tables 4.2.6.8 and 6.1.1.4'

loop_
_geom_angle_atom_site_label_1
_geom_angle_atom_site_label_2
_geom_angle_atom_site_label_3
_geom_angle
_geom_angle_site_symmetry_1
_geom_angle_site_symmetry_3
_geom_angle_publ_flag
O9 B C11 108.26(14) . . ?
O9 B C17 111.90(15) . . ?
C11 B C17 116.89(15) . . ?
O9 B N1 99.43(13) . . ?
C11 B N1 111.35(14) . . ?
C17 B N1 107.64(14) . . ?
C2 N1 C10 119.04(15) . . ?
C2 N1 B 134.55(15) . . ?
C10 N1 B 106.28(13) . . ?
N1 C2 C3 119.95(17) . . ?
C4 C3 C2 121.27(17) . . ?
C3 C4 C5 120.04(17) . . ?
C10 C5 C4 115.14(17) . . ?
C10 C5 C6 115.78(16) . . ?
C4 C5 C6 129.07(18) . . ?
C7 C6 C5 119.78(17) . . ?
C6 C7 C8 123.16(18) . . ?
C9 C8 C7 118.20(17) . . ?
O9 C9 C8 129.65(16) . . ?
O9 C9 C10 111.76(15) . . ?
C8 C9 C10 118.58(16) . . ?
C9 O9 B 110.80(13) . . ?
N1 C10 C5 124.55(15) . . ?
N1 C10 C9 110.97(14) . . ?
C5 C10 C9 124.48(16) . . ?
C16 C11 C12 113.62(16) . . ?
C16 C11 B 126.53(16) . . ?
C12 C11 B 119.52(15) . . ?
F12 C12 C13 116.01(16) . . ?
F12 C12 C11 119.48(16) . . ?
C13 C12 C11 124.49(16) . . ?
F13 C13 C12 120.43(17) . . ?
F13 C13 C14 120.39(17) . . ?
C12 C13 C14 119.18(17) . . ?
F14 C14 C15 120.86(17) . . ?
F14 C14 C13 119.80(18) . . ?
C15 C14 C13 119.34(17) . . ?
F15 C15 C14 119.70(17) . . ?
F15 C15 C16 120.78(17) . . ?
C14 C15 C16 119.50(16) . . ?
F16 C16 C15 115.54(15) . . ?
F16 C16 C11 120.59(16) . . ?
C15 C16 C11 123.84(17) . . ?
C18 C17 C22 113.45(17) . . ?
C18 C17 B 121.29(15) . . ?
C22 C17 B 125.23(16) . . ?
F18 C18 C19 116.38(16) . . ?
F18 C18 C17 118.77(16) . . ?
C19 C18 C17 124.85(17) . . ?
F19 C19 C18 120.73(18) . . ?
F19 C19 C20 120.15(18) . . ?
C18 C19 C20 119.11(18) . . ?
F20 C20 C21 120.54(19) . . ?
F20 C20 C19 120.59(19) . . ?
C21 C20 C19 118.87(18) . . ?
F21 C21 C20 119.95(19) . . ?
F21 C21 C22 119.69(19) . . ?
C20 C21 C22 120.36(18) . . ?
F22 C22 C21 115.65(17) . . ?
F22 C22 C17 120.98(17) . . ?
C21 C22 C17 123.36(17) . . ?

loop_
_geom_bond_atom_site_label_1
_geom_bond_atom_site_label_2
_geom_bond_distance
_geom_bond_site_symmetry_2
_geom_bond_publ_flag
B O9 1.494(2) . ?
B C11 1.624(3) . ?
B C17 1.629(3) . ?
B N1 1.637(2) . ?
N1 C2 1.328(2) . ?
N1 C10 1.363(2) . ?
C2 C3 1.403(3) . ?
C3 C4 1.366(3) . ?
C4 C5 1.411(3) . ?
C5 C10 1.398(2) . ?
C5 C6 1.414(3) . ?
C6 C7 1.369(3) . ?
C7 C8 1.415(3) . ?
C8 C9 1.363(2) . ?
C9 O9 1.349(2) . ?
C9 C10 1.402(2) . ?
C11 C16 1.388(2) . ?
C11 C12 1.390(2) . ?
C12 F12 1.357(2) . ?
C12 C13 1.375(3) . ?
C13 F13 1.343(2) . ?
C13 C14 1.378(3) . ?
C14 F14 1.342(2) . ?
C14 C15 1.370(3) . ?
C15 F15 1.334(2) . ?
C15 C16 1.387(3) . ?
C16 F16 1.343(2) . ?
C17 C18 1.390(2) . ?
C17 C22 1.391(3) . ?
C18 F18 1.358(2) . ?
C18 C19 1.374(3) . ?
C19 F19 1.339(2) . ?
C19 C20 1.375(3) . ?
C20 F20 1.339(2) . ?
C20 C21 1.371(3) . ?
C21 F21 1.346(2) . ?
C21 C22 1.380(3) . ?
C22 F22 1.347(2) . ?
